data_7129921
loop_
_publ_author_name
'Guo, You-Shi'
'Zhan, Shun-Ze'
'Zhong, Jia-Jing'
'Lu, Weigang'
'Ng, Seik Weng'
'Li, Dan'

_publ_section_title
;
 Regioisomeric Core-shell Cuprofullerene C60@Cu24
;
_journal_name_full 'Chemical Communications'
_journal_paper_doi 10.1039/D2CC00683A
_journal_year 2022
_chemical_formula_moiety '[Cu32 (C60) (C2O2F3)12 (C4H4O4S)10 (C4H6O4S)2], (C7 H8)'
_chemical_formula_sum 'C139 H60 Cu32 F36 O72 S12'
_chemical_formula_weight 5984.19
_chemical_properties_physical Air-sensitive,Moisture-sensitive,Heat-sensitive,Oxygen-sensitive
_space_group_crystal_system monoclinic
_space_group_IT_number 14
_space_group_name_Hall '-P 2yn'
_space_group_name_H-M_alt 'P 1 21/n 1'
_atom_sites_solution_hydrogens mixed
_atom_sites_solution_primary iterative
_audit_creation_date 2022-03-16
_audit_creation_method
;
Olex2 1.2
(compiled 2018.05.29 svn.r3508 for OlexSys, GUI svn.r5506)
;
_audit_update_record
;
2022-03-16 deposited with the CCDC.	2022-04-01 downloaded from the CCDC.
;
_cell_angle_alpha 90
_cell_angle_beta 91.855(2)
_cell_angle_gamma 90
_cell_formula_units_Z 2
_cell_length_a 17.0045(3)
_cell_length_b 19.5007(4)
_cell_length_c 24.9159(6)
_cell_measurement_reflns_used 19016
_cell_measurement_temperature 100(2)
_cell_measurement_theta_max 73.8090
_cell_measurement_theta_min 2.8490
_cell_volume 8257.8(3)
_computing_cell_refinement 'CrysAlisPro 1.171.39.28b (Rigaku OD, 2015)'
_computing_data_collection 'CrysAlisPro 1.171.39.28b (Rigaku OD, 2015)'
_computing_data_reduction 'CrysAlisPro 1.171.39.28b (Rigaku OD, 2015)'
_computing_molecular_graphics 'Olex2 (Dolomanov et al., 2009)'
_computing_publication_material 'Olex2 (Dolomanov et al., 2009)'
_computing_structure_refinement 'ShelXL (Sheldrick, 2015)'
_computing_structure_solution 'olex2.solve (Bourhis et al., 2015)'
_diffrn_ambient_temperature 100.15
_diffrn_measured_fraction_theta_full 0.998
_diffrn_measured_fraction_theta_max 0.964
_diffrn_measurement_device_type 'XtaLAB AFC12 (RINC): Kappa single'
_diffrn_radiation_type CuK\a
_diffrn_radiation_wavelength 1.54184
_diffrn_reflns_av_R_equivalents 0.0512
_diffrn_reflns_av_unetI/netI 0.0477
_diffrn_reflns_Laue_measured_fraction_full 0.998
_diffrn_reflns_Laue_measured_fraction_max 0.964
_diffrn_reflns_limit_h_max 21
_diffrn_reflns_limit_h_min -21
_diffrn_reflns_limit_k_max 23
_diffrn_reflns_limit_k_min -19
_diffrn_reflns_limit_l_max 30
_diffrn_reflns_limit_l_min -22
_diffrn_reflns_number 46534
_diffrn_reflns_point_group_measured_fraction_full 0.998
_diffrn_reflns_point_group_measured_fraction_max 0.964
_diffrn_reflns_theta_full 67.684
_diffrn_reflns_theta_max 74.562
_diffrn_reflns_theta_min 2.878
_exptl_absorpt_coefficient_mu 6.952
_exptl_absorpt_correction_T_max 1
_exptl_absorpt_correction_T_min 0.36585
_exptl_absorpt_correction_type multi-scan
_exptl_absorpt_process_details
;
CrysAlisPro 1.171.39.28b (Rigaku Oxford Diffraction, 2015)
Empirical absorption correction using spherical harmonics,
 implemented in SCALE3 ABSPACK scaling algorithm.
;
_exptl_crystal_colour red
_exptl_crystal_colour_primary red
_exptl_crystal_density_diffrn 2.407
_exptl_crystal_description prism
_exptl_crystal_F_000 5828
_exptl_crystal_size_max 0.3
_exptl_crystal_size_mid 0.2
_exptl_crystal_size_min 0.1
_refine_diff_density_max 2.377
_refine_diff_density_min -2.785
_refine_diff_density_rms 0.180
_refine_ls_extinction_method none
_refine_ls_goodness_of_fit_ref 1.056
_refine_ls_hydrogen_treatment constr
_refine_ls_matrix_type full
_refine_ls_number_parameters 1331
_refine_ls_number_reflns 16308
_refine_ls_number_restraints 48
_refine_ls_restrained_S_all 1.055
_refine_ls_R_factor_all 0.0752
_refine_ls_R_factor_gt 0.0643
_refine_ls_shift/su_max 0.001
_refine_ls_shift/su_mean 0.000
_refine_ls_structure_factor_coef Fsqd
_refine_ls_weighting_details 'w=1/[\s^2^(Fo^2^)+(0.1158P)^2^+36.8328P] where P=(Fo^2^+2Fc^2^)/3'
_refine_ls_weighting_scheme calc
_refine_ls_wR_factor_gt 0.1822
_refine_ls_wR_factor_ref 0.1926
_reflns_Friedel_coverage 0.000
_reflns_number_gt 13358
_reflns_number_total 16308
_reflns_threshold_expression 'I > 2\s(I)'
_cod_data_source_file d2cc00683a2.cif
_cod_data_source_block 3
_cod_original_sg_symbol_H-M P21/n
_cod_database_code 7129921
_shelx_shelxl_version_number 2017/1
_shelx_space_group_comment
;
The symmetry employed for this shelxl refinement is uniquely defined
by the following loop, which should always be used as a source of
symmetry information in preference to the above space-group names.
They are only intended as comments.
;
_olex2_refinement_description
;
1. Fixed Uiso
 At 1.2 times of:
  All C(H) groups, All C(H,H) groups
 At 1.5 times of:
  All C(H,H,H) groups, All O(H) groups
2. Restrained distances
 C73-C67
 1.5 with sigma of 0.01
 C73-C68 \\sim C73-C72
 with sigma of 0.01
3. Restrained planarity
 C67, C68, C69, C70, C71, C72, C73
 with sigma of 0.01
4. Uiso/Uaniso restraints and constraints
Uanis(C73) \\sim Ueq, Uanis(C67) \\sim Ueq, Uanis(C68) \\sim Ueq, Uanis(C69)
\\sim Ueq, Uanis(C70) \\sim Ueq, Uanis(C71) \\sim Ueq, Uanis(C72) \\sim Ueq:
with sigma of 0.01 and sigma for terminal atoms of 0.02
5. Others
 Fixed Sof: C67(0.5) C68(0.5) H68(0.5) C69(0.5) H69(0.5) C70(0.5) H70(0.5)
 C71(0.5) H71(0.5) C72(0.5) H72(0.5) C73(0.5) H73A(0.5) H73B(0.5) H73C(0.5)
6.a Riding coordinates:
 O32(H32), O36(H36)
6.b Secondary CH2 refined with riding coordinates:
 C32(H32A,H32B), C34(H34A,H34B), C36(H36A,H36B), C42(H42A,H42B), C44(H44A,
 H44B), C46(H46A,H46B), C50(H50A,H50B), C54(H54A,H54B), C55(H55A,H55B),
 C58(H58A,H58B), C60(H60A,H60B), C61(H61A,H61B)
6.c Aromatic/amide H refined with riding coordinates:
 C68(H68), C69(H69), C70(H70), C71(H71), C72(H72)
6.d Fitted hexagon refined as free rotating group:
 C67(C68,C69,C70,C71,C72)
6.e Idealised Me refined as rotating group:
 C73(H73A,H73B,H73C)
;
_olex2_submission_special_instructions 'No special instructions were received'

loop_
_space_group_symop_operation_xyz
'x, y, z'
'-x+1/2, y+1/2, -z+1/2'
'-x, -y, -z'
'x-1/2, -y-1/2, z-1/2'

loop_
_atom_site_label
_atom_site_type_symbol
_atom_site_fract_x
_atom_site_fract_y
_atom_site_fract_z
_atom_site_U_iso_or_equiv
_atom_site_adp_type
_atom_site_occupancy
_atom_site_site_symmetry_order
_atom_site_calc_flag
_atom_site_refinement_flags_posn
_atom_site_refinement_flags_adp
_atom_site_refinement_flags_occupancy
_atom_site_disorder_assembly
_atom_site_disorder_group
Cu1 Cu 0.79837(5) 0.58541(4) 0.46958(4) 0.02568(19) Uani 1 1 d . . . . .
Cu2 Cu 0.79918(5) 0.42032(4) 0.46431(4) 0.0262(2) Uani 1 1 d . . . . .
Cu3 Cu 0.80396(5) 0.49925(4) 0.57704(4) 0.0259(2) Uani 1 1 d . . . . .
Cu4 Cu 0.68683(5) 0.27781(4) 0.47550(4) 0.0273(2) Uani 1 1 d . . . . .
Cu5 Cu 0.50770(5) 0.22140(5) 0.49530(4) 0.0283(2) Uani 1 1 d . . . . .
Cu6 Cu 0.61746(5) 0.26975(4) 0.59585(4) 0.02641(19) Uani 1 1 d . . . . .
Cu7 Cu 0.31881(5) 0.35556(4) 0.63548(4) 0.02598(19) Uani 1 1 d . . . . .
Cu8 Cu 0.61042(5) 0.51109(5) 0.29939(4) 0.0292(2) Uani 1 1 d . . . . .
Cu9 Cu 0.50207(5) 0.64949(4) 0.31446(4) 0.0267(2) Uani 1 1 d . . . . .
Cu10 Cu 0.31386(5) 0.58245(5) 0.32941(4) 0.0273(2) Uani 1 1 d . . . . .
Cu11 Cu 0.31114(5) 0.41501(5) 0.33286(4) 0.0282(2) Uani 1 1 d . . . . .
Cu12 Cu 0.61461(6) 0.71971(6) 0.61089(5) 0.0467(3) Uani 1 1 d . . . . .
Cu13 Cu 0.88875(6) 0.24756(6) 0.48057(4) 0.0413(3) Uani 1 1 d . . . . .
Cu14 Cu 0.54862(5) 0.17817(5) 0.71663(4) 0.0336(2) Uani 1 1 d . . . . .
Cu15 Cu 0.89720(5) 0.61378(5) 0.68873(4) 0.0315(2) Uani 1 1 d . . . . .
Cu16 Cu 0.88646(5) 0.67011(5) 0.33377(4) 0.0353(2) Uani 1 1 d . . . . .
S1 S 0.94158(8) 0.57512(8) 0.30286(6) 0.0305(3) Uani 1 1 d . . . . .
S2 S 0.94384(8) 0.23290(8) 0.56014(7) 0.0324(3) Uani 1 1 d . . . . .
S3 S 0.46187(8) 0.09969(8) 0.69419(7) 0.0308(3) Uani 1 1 d . . . . .
S4 S 0.79668(8) 0.35005(8) 0.68720(7) 0.0327(3) Uani 1 1 d . . . . .
S5 S 0.94447(9) 0.70340(8) 0.64925(7) 0.0334(3) Uani 1 1 d . . . . .
S6 S 0.38740(12) 0.74489(10) 0.76797(8) 0.0488(5) Uani 1 1 d . . . . .
F1A F 0.7627(4) 0.3547(5) 0.3118(2) 0.101(3) Uani 1 1 d . . . . .
F1B F 0.8024(5) 0.2538(4) 0.2997(2) 0.095(2) Uani 1 1 d . . . . .
F1C F 0.8834(3) 0.3347(4) 0.3110(2) 0.0749(17) Uani 1 1 d . . . . .
F2A F 0.7038(3) 0.0979(3) 0.3616(3) 0.081(2) Uani 1 1 d . . . . .
F2B F 0.5816(3) 0.0756(3) 0.3614(2) 0.0670(15) Uani 1 1 d . . . . .
F2C F 0.6554(4) 0.0350(3) 0.4246(3) 0.0850(19) Uani 1 1 d . . . . .
F3A F 0.7622(3) 0.7769(3) 0.5062(2) 0.0561(12) Uani 1 1 d . . . . .
F3B F 0.7868(3) 0.8436(2) 0.4405(2) 0.0608(13) Uani 1 1 d . . . . .
F3C F 0.8808(3) 0.8025(3) 0.4911(2) 0.0576(12) Uani 1 1 d . . . . .
F4A F 0.6007(5) 0.6201(4) 0.1363(3) 0.090(2) Uani 1 1 d . . . . .
F4B F 0.4759(4) 0.6342(3) 0.1296(2) 0.087(2) Uani 1 1 d . . . . .
F4C F 0.5258(4) 0.5342(3) 0.1270(2) 0.0667(15) Uani 1 1 d . . . . .
F5A F 0.3395(7) 0.5442(3) 0.1497(2) 0.124(4) Uani 1 1 d . . . . .
F5B F 0.2755(5) 0.4481(4) 0.1510(2) 0.103(3) Uani 1 1 d . . . . .
F5C F 0.3976(5) 0.4464(4) 0.1600(3) 0.104(3) Uani 1 1 d . . . . .
F6A F 0.6536(4) 0.9106(3) 0.5104(3) 0.0854(19) Uani 1 1 d . . . . .
F6B F 0.5551(4) 0.9611(3) 0.5386(3) 0.0880(19) Uani 1 1 d . . . . .
F6C F 0.6616(5) 0.9741(4) 0.5808(3) 0.102(2) Uani 1 1 d . . . . .
O1 O 0.8776(2) 0.5611(2) 0.41809(19) 0.0329(9) Uani 1 1 d . . . . .
O2 O 0.8718(2) 0.4467(2) 0.40841(19) 0.0329(9) Uani 1 1 d . . . . .
O3 O 0.8751(2) 0.3666(2) 0.50844(19) 0.0333(10) Uani 1 1 d . . . . .
O4 O 0.8779(2) 0.4213(2) 0.58773(18) 0.0315(9) Uani 1 1 d . . . . .
O5 O 0.8865(2) 0.5693(2) 0.58622(18) 0.0330(10) Uani 1 1 d . . . . .
O6 O 0.8712(2) 0.6389(2) 0.51533(18) 0.0336(10) Uani 1 1 d . . . . .
O7 O 0.7649(2) 0.3258(2) 0.41465(19) 0.0313(9) Uani 1 1 d . . . . .
O8 O 0.8714(3) 0.2592(2) 0.4049(2) 0.0357(10) Uani 1 1 d . . . . .
O9 O 0.6823(3) 0.1969(2) 0.4294(2) 0.0380(10) Uani 1 1 d . . . . .
O10 O 0.5652(3) 0.1549(3) 0.4500(2) 0.0478(13) Uani 1 1 d . . . . .
O11 O 0.4864(3) 0.1556(3) 0.5518(2) 0.0403(11) Uani 1 1 d . . . . .
O12 O 0.5715(2) 0.1833(2) 0.61923(19) 0.0328(9) Uani 1 1 d . . . . .
O13 O 0.7268(2) 0.2403(2) 0.60708(18) 0.0313(9) Uani 1 1 d . . . . .
O14 O 0.7723(2) 0.2421(2) 0.52325(18) 0.0318(9) Uani 1 1 d . . . . .
O15 O 0.7709(2) 0.6137(2) 0.32074(18) 0.0309(9) Uani 1 1 d . . . . .
O16 O 0.7208(3) 0.5239(3) 0.2767(2) 0.0458(12) Uani 1 1 d . . . . .
O17 O 0.5664(4) 0.5377(3) 0.2292(2) 0.0586(16) Uani 1 1 d . . . . .
O18 O 0.4981(3) 0.6352(2) 0.2363(2) 0.0393(11) Uani 1 1 d . . . . .
O19 O 0.4555(2) 0.2550(2) 0.68891(18) 0.0298(9) Uani 1 1 d . . . . .
O20 O 0.3280(2) 0.2627(2) 0.66417(19) 0.0309(9) Uani 1 1 d . . . . .
O21 O 0.7625(2) 0.6843(2) 0.42895(18) 0.0293(9) Uani 1 1 d . . . . .
O22 O 0.8737(2) 0.7296(2) 0.39854(19) 0.0335(10) Uani 1 1 d . . . . .
O23 O 0.6430(3) 0.2231(2) 0.7408(2) 0.0375(10) Uani 1 1 d . . . . .
O24 O 0.6281(2) 0.3136(2) 0.68596(18) 0.0301(9) Uani 1 1 d . . . . .
O25 O 0.7886(2) 0.4977(2) 0.66825(18) 0.0289(9) Uani 1 1 d . . . . .
O26 O 0.8916(2) 0.5263(2) 0.72237(19) 0.0331(9) Uani 1 1 d . . . . .
O27 O 0.7771(2) 0.6520(2) 0.66061(19) 0.0324(9) Uani 1 1 d . . . . .
O28 O 0.7190(3) 0.7482(3) 0.6296(3) 0.0573(16) Uani 1 1 d . . . . .
O29 O 0.5728(4) 0.7193(3) 0.6876(3) 0.0633(17) Uani 1 1 d . . . . .
O30 O 0.5132(5) 0.8146(4) 0.7059(3) 0.077(2) Uani 1 1 d . . . . .
O31 O 0.3864(3) 0.5939(3) 0.7351(2) 0.0479(12) Uani 1 1 d . . . . .
O32 O 0.2934(3) 0.5721(3) 0.7948(2) 0.0537(14) Uani 1 1 d . . . . .
H32 H 0.283038 0.533263 0.781721 0.081 Uiso 1 1 d R . . . .
O33 O 0.3298(3) 0.5472(2) 0.25391(18) 0.0354(10) Uani 1 1 d . . . . .
O34 O 0.3219(3) 0.4309(3) 0.25623(19) 0.0372(10) Uani 1 1 d . . . . .
O35 O 0.5912(3) 0.8099(3) 0.5655(3) 0.0640(19) Uani 1 1 d . . . . .
O36 O 0.5875(4) 0.8814(4) 0.6396(3) 0.0696(18) Uani 1 1 d . . . . .
H36 H 0.550549 0.848132 0.662640 0.104 Uiso 1 1 d R . . . .
C1 C 0.3071(3) 0.4245(3) 0.4965(2) 0.0260(12) Uani 1 1 d . . . . .
C2 C 0.3063(3) 0.4587(3) 0.5467(2) 0.0244(11) Uani 1 1 d . . . . .
C3 C 0.6934(3) 0.4652(3) 0.4518(2) 0.0241(11) Uani 1 1 d . . . . .
C4 C 0.6957(3) 0.4273(3) 0.5014(2) 0.0263(12) Uani 1 1 d . . . . .
C5 C 0.3037(3) 0.5369(3) 0.4469(2) 0.0239(11) Uani 1 1 d . . . . .
C6 C 0.3040(3) 0.4633(3) 0.4455(2) 0.0245(11) Uani 1 1 d . . . . .
C7 C 0.6465(3) 0.3653(3) 0.5058(2) 0.0241(11) Uani 1 1 d . . . . .
C8 C 0.5975(3) 0.3447(3) 0.4612(2) 0.0254(12) Uani 1 1 d . . . . .
C9 C 0.5158(3) 0.3193(3) 0.4696(3) 0.0260(12) Uani 1 1 d . . . . .
C10 C 0.4867(3) 0.3183(3) 0.5226(2) 0.0256(11) Uani 1 1 d . . . . .
C11 C 0.5381(3) 0.3392(3) 0.5694(2) 0.0242(11) Uani 1 1 d . . . . .
C12 C 0.6172(3) 0.3629(3) 0.5610(2) 0.0248(11) Uani 1 1 d . . . . .
C13 C 0.5934(3) 0.6236(3) 0.4156(2) 0.0242(11) Uani 1 1 d . . . . .
C14 C 0.6429(3) 0.5654(3) 0.4085(2) 0.0251(11) Uani 1 1 d . . . . .
C15 C 0.6116(3) 0.5043(3) 0.3800(2) 0.0234(11) Uani 1 1 d . . . . .
C16 C 0.5319(3) 0.5052(3) 0.3581(2) 0.0250(12) Uani 1 1 d . . . . .
C17 C 0.5183(3) 0.4336(3) 0.6360(2) 0.0251(11) Uani 1 1 d . . . . .
C18 C 0.4886(3) 0.3754(3) 0.6075(2) 0.0239(11) Uani 1 1 d . . . . .
C19 C 0.4005(3) 0.5414(3) 0.3732(2) 0.0253(11) Uani 1 1 d . . . . .
C20 C 0.3522(3) 0.5768(3) 0.4096(2) 0.0242(11) Uani 1 1 d . . . . .
C21 C 0.4025(3) 0.4656(3) 0.3722(2) 0.0262(12) Uani 1 1 d . . . . .
C22 C 0.3540(3) 0.4273(3) 0.4077(2) 0.0239(11) Uani 1 1 d . . . . .
C23 C 0.3878(3) 0.3666(3) 0.4352(2) 0.0246(11) Uani 1 1 d . . . . .
C24 C 0.4658(3) 0.3452(3) 0.4252(2) 0.0248(11) Uani 1 1 d . . . . .
C25 C 0.4083(3) 0.3439(3) 0.5317(2) 0.0253(11) Uani 1 1 d . . . . .
C26 C 0.3602(3) 0.3668(3) 0.4896(2) 0.0251(11) Uani 1 1 d . . . . .
C27 C 0.6400(3) 0.4443(3) 0.4080(2) 0.0244(11) Uani 1 1 d . . . . .
C28 C 0.5936(3) 0.3864(3) 0.4126(2) 0.0244(11) Uani 1 1 d . . . . .
C29 C 0.5138(3) 0.3868(3) 0.3913(2) 0.0254(11) Uani 1 1 d . . . . .
C30 C 0.4836(3) 0.4447(3) 0.3655(2) 0.0254(11) Uani 1 1 d . . . . .
C31 C 0.9019(3) 0.6221(3) 0.5603(3) 0.0284(12) Uani 1 1 d . . . . .
C32 C 0.9637(4) 0.6707(4) 0.5827(3) 0.0343(14) Uani 1 1 d . . . . .
H32A H 0.968025 0.709969 0.557793 0.041 Uiso 1 1 calc R . . . .
H32B H 1.015109 0.646790 0.584034 0.041 Uiso 1 1 calc R . . . .
C33 C 0.8959(3) 0.5054(3) 0.3964(3) 0.0282(12) Uani 1 1 d . . . . .
C34 C 0.9552(4) 0.5077(3) 0.3521(3) 0.0347(14) Uani 1 1 d . . . . .
H34A H 0.953612 0.463117 0.333099 0.042 Uiso 1 1 calc R . . . .
H34B H 1.008404 0.512618 0.368986 0.042 Uiso 1 1 calc R . . . .
C35 C 0.8968(3) 0.3730(3) 0.5569(3) 0.0297(13) Uani 1 1 d . . . . .
C36 C 0.9545(4) 0.3212(3) 0.5808(3) 0.0365(14) Uani 1 1 d . . . . .
H36A H 0.950604 0.322928 0.620388 0.044 Uiso 1 1 calc R . . . .
H36B H 1.008211 0.336344 0.572305 0.044 Uiso 1 1 calc R . . . .
C37 C 0.8166(3) 0.2971(3) 0.3887(3) 0.0323(13) Uani 1 1 d . . . . .
C38 C 0.8147(4) 0.3086(5) 0.3272(3) 0.0497(19) Uani 1 1 d . . . . .
C39 C 0.6284(4) 0.1548(4) 0.4280(3) 0.0363(14) Uani 1 1 d . . . . .
C40 C 0.6434(5) 0.0915(4) 0.3930(4) 0.053(2) Uani 1 1 d . . . . .
C41 C 0.5194(4) 0.1466(3) 0.5966(3) 0.0328(13) Uani 1 1 d . . . . .
C42 C 0.4943(4) 0.0821(3) 0.6261(3) 0.0384(15) Uani 1 1 d . . . . .
H42A H 0.538982 0.049626 0.628078 0.046 Uiso 1 1 calc R . . . .
H42B H 0.450774 0.059890 0.605211 0.046 Uiso 1 1 calc R . . . .
C43 C 0.7792(3) 0.2327(3) 0.5739(3) 0.0283(12) Uani 1 1 d . . . . .
C44 C 0.8580(4) 0.2067(4) 0.5962(3) 0.0351(14) Uani 1 1 d . . . . .
H44A H 0.856332 0.155932 0.596744 0.042 Uiso 1 1 calc R . . . .
H44B H 0.864630 0.222421 0.633821 0.042 Uiso 1 1 calc R . . . .
C45 C 0.7763(4) 0.5625(3) 0.2908(3) 0.0330(13) Uani 1 1 d . . . . .
C46 C 0.8552(4) 0.5468(4) 0.2660(3) 0.0401(16) Uani 1 1 d . . . . .
H46A H 0.855272 0.567864 0.229909 0.048 Uiso 1 1 calc R . . . .
H46B H 0.859019 0.496508 0.261172 0.048 Uiso 1 1 calc R . . . .
C47 C 0.5315(4) 0.5900(4) 0.2143(3) 0.0427(17) Uani 1 1 d . . . . .
C48 C 0.5314(6) 0.5943(5) 0.1505(4) 0.054(2) Uani 1 1 d . . . . .
C49 C 0.3883(3) 0.2301(3) 0.6775(3) 0.0282(12) Uani 1 1 d . . . . .
C50 C 0.3762(3) 0.1525(3) 0.6803(3) 0.0333(14) Uani 1 1 d . . . . .
H50A H 0.351994 0.137446 0.645629 0.040 Uiso 1 1 calc R . . . .
H50B H 0.337708 0.143192 0.708367 0.040 Uiso 1 1 calc R . . . .
C51 C 0.8166(3) 0.7276(3) 0.4278(3) 0.0300(13) Uani 1 1 d . . . . .
C52 C 0.8107(4) 0.7885(4) 0.4669(3) 0.0399(15) Uani 1 1 d . . . . .
C53 C 0.6668(3) 0.2763(3) 0.7186(3) 0.0301(13) Uani 1 1 d . . . . .
C54 C 0.7508(4) 0.2964(4) 0.7361(3) 0.0423(17) Uani 1 1 d . . . . .
H54A H 0.782631 0.254375 0.741645 0.051 Uiso 1 1 calc R . . . .
H54B H 0.749613 0.321138 0.770747 0.051 Uiso 1 1 calc R . . . .
C55 C 0.8475(4) 0.4134(3) 0.7286(3) 0.0342(14) Uani 1 1 d . . . . .
H55A H 0.824371 0.414157 0.764576 0.041 Uiso 1 1 calc R . . . .
H55B H 0.903544 0.400302 0.733224 0.041 Uiso 1 1 calc R . . . .
C56 C 0.8419(3) 0.4846(3) 0.7040(3) 0.0285(12) Uani 1 1 d . . . . .
C57 C 0.7775(4) 0.7129(4) 0.6432(3) 0.0386(15) Uani 1 1 d . . . . .
C58 C 0.8550(4) 0.7500(4) 0.6363(3) 0.0385(15) Uani 1 1 d . . . . .
H58A H 0.855561 0.790613 0.660154 0.046 Uiso 1 1 calc R . . . .
H58B H 0.855636 0.767172 0.598914 0.046 Uiso 1 1 calc R . . . .
C59 C 0.5290(4) 0.7501(4) 0.7166(3) 0.0450(17) Uani 1 1 d . . . . .
C60 C 0.4947(5) 0.7201(5) 0.7638(4) 0.063(2) Uani 1 1 d . . . . .
H60A H 0.523877 0.736146 0.796456 0.076 Uiso 1 1 calc R . . . .
H60B H 0.499215 0.669555 0.762193 0.076 Uiso 1 1 calc R . . . .
C61 C 0.3545(6) 0.6752(4) 0.8050(4) 0.057(2) Uani 1 1 d . . . . .
H61A H 0.390780 0.668458 0.836386 0.068 Uiso 1 1 calc R . . . .
H61B H 0.302030 0.686390 0.818686 0.068 Uiso 1 1 calc R . . . .
C62 C 0.3485(6) 0.6093(4) 0.7745(3) 0.053(2) Uani 1 1 d . . . . .
C63 C 0.3277(4) 0.4885(4) 0.2347(3) 0.0403(16) Uani 1 1 d . . . . .
C64 C 0.3335(8) 0.4830(5) 0.1726(4) 0.070(3) Uani 1 1 d . . . . .
C65 C 0.5975(6) 0.8652(5) 0.5899(4) 0.064(2) Uani 1 1 d . . . . .
C66 C 0.6201(6) 0.9286(5) 0.5542(4) 0.060(2) Uani 1 1 d . . . . .
C67 C 0.9825(9) 1.0129(10) 0.5017(10) 0.122(12) Uani 0.5 1 d D U P A -1
C68 C 0.9483(11) 1.0758(8) 0.4887(9) 0.101(8) Uani 0.5 1 d DG U P A -1
H68 H 0.980464 1.113274 0.478821 0.122 Uiso 0.5 1 calc R . P A -1
C69 C 0.8672(12) 1.0838(9) 0.4902(9) 0.097(8) Uani 0.5 1 d G U P A -1
H69 H 0.843892 1.126731 0.481347 0.116 Uiso 0.5 1 calc R . P A -1
C70 C 0.8202(9) 1.0289(12) 0.5047(9) 0.133(12) Uani 0.5 1 d G U P A -1
H70 H 0.764783 1.034349 0.505684 0.159 Uiso 0.5 1 calc R . P A -1
C71 C 0.8544(11) 0.9660(10) 0.5176(9) 0.108(9) Uani 0.5 1 d G U P A -1
H71 H 0.822245 0.928510 0.527495 0.129 Uiso 0.5 1 calc R . P A -1
C72 C 0.9355(12) 0.9580(9) 0.5161(10) 0.121(11) Uani 0.5 1 d DG U P A -1
H72 H 0.958817 0.915051 0.524968 0.145 Uiso 0.5 1 calc R . P A -1
C73 C 1.0704(11) 1.0040(17) 0.5001(18) 0.19(2) Uani 0.5 1 d D U P A -1
H73A H 1.089717 1.025316 0.467384 0.290 Uiso 0.5 1 calc GR . P A -1
H73B H 1.083250 0.955063 0.500145 0.290 Uiso 0.5 1 calc GR . P A -1
H73C H 1.095353 1.026011 0.531620 0.290 Uiso 0.5 1 calc GR . P A -1

loop_
_atom_site_aniso_label
_atom_site_aniso_U_11
_atom_site_aniso_U_22
_atom_site_aniso_U_33
_atom_site_aniso_U_23
_atom_site_aniso_U_13
_atom_site_aniso_U_12
Cu1 0.0154(4) 0.0295(4) 0.0318(5) 0.0000(3) -0.0046(3) -0.0019(3)
Cu2 0.0162(4) 0.0285(4) 0.0334(5) 0.0016(3) -0.0039(3) 0.0006(3)
Cu3 0.0156(4) 0.0287(4) 0.0329(5) 0.0005(3) -0.0064(3) -0.0004(3)
Cu4 0.0188(4) 0.0276(4) 0.0351(5) -0.0007(4) -0.0058(3) 0.0009(3)
Cu5 0.0231(4) 0.0266(4) 0.0350(5) 0.0003(4) -0.0044(4) -0.0011(3)
Cu6 0.0177(4) 0.0276(4) 0.0336(5) 0.0035(3) -0.0050(3) 0.0003(3)
Cu7 0.0172(4) 0.0283(4) 0.0322(5) 0.0014(3) -0.0034(3) -0.0005(3)
Cu8 0.0214(4) 0.0340(5) 0.0319(5) 0.0002(4) -0.0026(3) 0.0002(3)
Cu9 0.0208(4) 0.0286(4) 0.0303(5) 0.0022(3) -0.0053(3) -0.0012(3)
Cu10 0.0182(4) 0.0318(5) 0.0315(5) 0.0024(4) -0.0065(3) 0.0005(3)
Cu11 0.0201(4) 0.0334(5) 0.0307(5) -0.0009(4) -0.0067(3) -0.0010(3)
Cu12 0.0356(5) 0.0487(6) 0.0555(7) -0.0036(5) -0.0050(5) -0.0013(5)
Cu13 0.0268(5) 0.0531(6) 0.0438(6) 0.0052(5) -0.0029(4) 0.0055(4)
Cu14 0.0230(4) 0.0345(5) 0.0427(5) 0.0062(4) -0.0080(4) -0.0036(4)
Cu15 0.0232(4) 0.0335(5) 0.0373(5) 0.0005(4) -0.0066(4) -0.0018(3)
Cu16 0.0238(4) 0.0340(5) 0.0478(6) -0.0005(4) -0.0031(4) 0.0005(4)
S1 0.0192(6) 0.0345(8) 0.0376(8) 0.0027(6) -0.0016(6) 0.0008(5)
S2 0.0208(6) 0.0322(7) 0.0440(9) 0.0036(6) -0.0050(6) 0.0029(5)
S3 0.0246(7) 0.0289(7) 0.0385(8) 0.0045(6) -0.0045(6) -0.0014(5)
S4 0.0200(6) 0.0320(7) 0.0459(9) 0.0044(6) -0.0049(6) -0.0004(5)
S5 0.0301(7) 0.0350(8) 0.0348(8) -0.0018(6) -0.0073(6) -0.0075(6)
S6 0.0550(11) 0.0383(9) 0.0517(11) -0.0056(8) -0.0162(9) 0.0020(8)
F1A 0.079(4) 0.174(7) 0.050(3) 0.026(4) 0.001(3) 0.076(5)
F1B 0.147(7) 0.092(5) 0.047(3) -0.018(3) -0.008(4) -0.022(4)
F1C 0.047(3) 0.123(5) 0.055(3) 0.020(3) 0.002(2) -0.009(3)
F2A 0.060(3) 0.082(4) 0.103(5) -0.053(3) 0.037(3) -0.032(3)
F2B 0.060(3) 0.071(3) 0.070(3) -0.034(3) 0.004(3) -0.019(3)
F2C 0.108(5) 0.042(3) 0.105(5) -0.016(3) 0.005(4) 0.013(3)
F3A 0.054(3) 0.058(3) 0.057(3) -0.017(2) 0.013(2) -0.009(2)
F3B 0.076(3) 0.042(2) 0.064(3) -0.004(2) -0.004(3) 0.010(2)
F3C 0.046(2) 0.065(3) 0.061(3) -0.020(2) -0.010(2) -0.017(2)
F4A 0.112(5) 0.090(5) 0.068(4) 0.014(3) 0.024(4) -0.016(4)
F4B 0.130(5) 0.086(4) 0.043(3) -0.008(3) -0.019(3) 0.063(4)
F4C 0.101(4) 0.053(3) 0.045(3) -0.009(2) -0.014(3) 0.020(3)
F5A 0.277(12) 0.056(4) 0.041(3) 0.004(3) 0.011(5) -0.014(5)
F5B 0.162(7) 0.092(5) 0.051(3) -0.003(3) -0.040(4) -0.015(5)
F5C 0.141(7) 0.102(5) 0.071(4) -0.018(4) 0.053(4) -0.006(5)
F6A 0.079(4) 0.067(4) 0.111(5) -0.012(4) 0.022(4) -0.005(3)
F6B 0.083(4) 0.076(4) 0.105(5) 0.028(4) 0.002(4) 0.016(3)
F6C 0.132(6) 0.072(4) 0.099(5) 0.001(4) -0.020(5) -0.050(4)
O1 0.025(2) 0.031(2) 0.043(3) -0.0028(19) 0.0041(18) -0.0004(17)
O2 0.025(2) 0.032(2) 0.041(3) 0.0027(19) 0.0039(18) -0.0020(17)
O3 0.0222(19) 0.038(2) 0.039(2) -0.0011(19) -0.0076(18) 0.0072(17)
O4 0.0208(19) 0.036(2) 0.037(2) 0.0005(19) -0.0065(17) 0.0011(17)
O5 0.025(2) 0.039(2) 0.035(2) 0.0024(19) -0.0090(17) -0.0050(18)
O6 0.027(2) 0.038(2) 0.035(2) 0.0035(19) -0.0082(18) -0.0057(18)
O7 0.0200(19) 0.032(2) 0.042(2) -0.0019(19) -0.0008(17) -0.0030(16)
O8 0.028(2) 0.039(2) 0.041(3) -0.001(2) -0.0044(19) 0.0034(18)
O9 0.032(2) 0.033(2) 0.049(3) -0.006(2) -0.002(2) -0.0047(19)
O10 0.041(3) 0.037(3) 0.067(4) -0.013(2) 0.010(2) -0.008(2)
O11 0.038(3) 0.040(3) 0.042(3) 0.007(2) -0.009(2) -0.007(2)
O12 0.028(2) 0.030(2) 0.041(2) 0.0041(19) -0.0030(18) -0.0018(17)
O13 0.0193(19) 0.035(2) 0.039(2) 0.0015(19) -0.0037(17) 0.0032(17)
O14 0.0199(19) 0.037(2) 0.038(2) 0.0064(19) -0.0033(17) 0.0037(17)
O15 0.0169(18) 0.038(2) 0.037(2) -0.0056(19) -0.0005(16) -0.0006(16)
O16 0.031(2) 0.057(3) 0.050(3) -0.019(3) 0.006(2) -0.015(2)
O17 0.073(4) 0.064(4) 0.039(3) 0.004(3) -0.004(3) 0.033(3)
O18 0.043(3) 0.035(2) 0.040(3) -0.001(2) -0.006(2) 0.003(2)
O19 0.0202(19) 0.029(2) 0.039(2) 0.0046(18) -0.0032(17) -0.0026(16)
O20 0.0215(19) 0.030(2) 0.041(2) 0.0057(18) -0.0047(17) 0.0004(16)
O21 0.0196(19) 0.032(2) 0.036(2) 0.0035(18) -0.0045(16) -0.0028(16)
O22 0.022(2) 0.037(2) 0.041(3) 0.0021(19) -0.0037(18) -0.0017(17)
O23 0.028(2) 0.042(3) 0.041(3) 0.012(2) -0.0106(19) -0.0066(19)
O24 0.0210(19) 0.034(2) 0.035(2) 0.0051(18) -0.0062(16) -0.0001(17)
O25 0.0189(19) 0.033(2) 0.034(2) -0.0006(17) -0.0057(17) 0.0019(16)
O26 0.022(2) 0.038(2) 0.039(2) -0.0001(19) -0.0102(18) -0.0034(18)
O27 0.0215(19) 0.033(2) 0.042(3) -0.0031(19) -0.0104(17) -0.0038(17)
O28 0.036(3) 0.040(3) 0.093(5) -0.013(3) -0.035(3) 0.007(2)
O29 0.067(4) 0.069(4) 0.054(4) -0.013(3) 0.019(3) -0.019(3)
O30 0.084(5) 0.059(4) 0.088(5) -0.007(4) 0.022(4) -0.002(4)
O31 0.056(3) 0.040(3) 0.048(3) -0.007(2) 0.000(2) -0.010(2)
O32 0.055(3) 0.045(3) 0.061(4) -0.009(3) 0.009(3) 0.000(3)
O33 0.029(2) 0.044(3) 0.033(2) -0.002(2) -0.0070(18) -0.0051(19)
O34 0.035(2) 0.044(3) 0.033(2) 0.002(2) -0.0035(19) 0.003(2)
O35 0.051(3) 0.036(3) 0.102(5) -0.004(3) -0.046(3) -0.002(2)
O36 0.064(4) 0.070(4) 0.075(5) -0.010(4) 0.004(3) -0.012(3)
C1 0.016(2) 0.028(3) 0.033(3) 0.004(2) -0.005(2) -0.001(2)
C2 0.016(2) 0.023(3) 0.034(3) 0.000(2) -0.006(2) -0.001(2)
C3 0.014(2) 0.026(3) 0.032(3) 0.001(2) -0.005(2) 0.000(2)
C4 0.016(2) 0.029(3) 0.034(3) -0.002(2) -0.004(2) 0.000(2)
C5 0.012(2) 0.029(3) 0.030(3) 0.002(2) -0.005(2) 0.004(2)
C6 0.013(2) 0.029(3) 0.031(3) 0.000(2) -0.006(2) -0.002(2)
C7 0.017(2) 0.021(3) 0.034(3) -0.001(2) -0.002(2) 0.002(2)
C8 0.018(2) 0.025(3) 0.034(3) 0.002(2) -0.006(2) -0.002(2)
C9 0.013(2) 0.027(3) 0.038(3) 0.000(2) -0.006(2) 0.002(2)
C10 0.018(2) 0.026(3) 0.033(3) 0.001(2) -0.008(2) -0.001(2)
C11 0.023(3) 0.022(3) 0.028(3) 0.000(2) -0.005(2) -0.003(2)
C12 0.018(2) 0.026(3) 0.031(3) 0.001(2) -0.008(2) 0.004(2)
C13 0.017(2) 0.023(3) 0.031(3) 0.003(2) -0.006(2) -0.003(2)
C14 0.018(2) 0.026(3) 0.030(3) 0.000(2) -0.002(2) -0.002(2)
C15 0.016(2) 0.026(3) 0.028(3) 0.000(2) -0.003(2) -0.001(2)
C16 0.018(3) 0.030(3) 0.026(3) 0.002(2) -0.007(2) 0.002(2)
C17 0.016(2) 0.031(3) 0.029(3) 0.003(2) -0.001(2) 0.001(2)
C18 0.014(2) 0.030(3) 0.027(3) 0.006(2) -0.003(2) 0.001(2)
C19 0.020(3) 0.028(3) 0.027(3) 0.000(2) -0.007(2) -0.005(2)
C20 0.012(2) 0.031(3) 0.029(3) 0.001(2) -0.006(2) -0.001(2)
C21 0.020(3) 0.028(3) 0.030(3) -0.001(2) -0.007(2) 0.000(2)
C22 0.013(2) 0.024(3) 0.034(3) -0.003(2) -0.007(2) -0.001(2)
C23 0.017(2) 0.024(3) 0.033(3) -0.002(2) -0.008(2) -0.005(2)
C24 0.019(2) 0.022(3) 0.034(3) -0.002(2) -0.007(2) -0.001(2)
C25 0.022(3) 0.021(3) 0.032(3) 0.001(2) -0.003(2) -0.001(2)
C26 0.017(2) 0.026(3) 0.032(3) 0.002(2) -0.004(2) -0.003(2)
C27 0.015(2) 0.027(3) 0.031(3) 0.001(2) -0.004(2) 0.003(2)
C28 0.018(2) 0.026(3) 0.029(3) 0.000(2) -0.005(2) -0.001(2)
C29 0.017(2) 0.027(3) 0.032(3) -0.005(2) -0.006(2) -0.002(2)
C30 0.017(2) 0.029(3) 0.031(3) -0.001(2) -0.005(2) -0.005(2)
C31 0.018(2) 0.033(3) 0.034(3) -0.001(2) -0.002(2) -0.001(2)
C32 0.024(3) 0.044(4) 0.034(3) 0.000(3) -0.005(2) -0.009(3)
C33 0.017(3) 0.035(3) 0.032(3) 0.000(2) -0.003(2) 0.000(2)
C34 0.028(3) 0.031(3) 0.045(4) 0.002(3) 0.000(3) 0.002(2)
C35 0.019(3) 0.031(3) 0.038(3) 0.001(3) -0.006(2) -0.001(2)
C36 0.024(3) 0.038(3) 0.047(4) -0.003(3) -0.010(3) 0.004(3)
C37 0.019(3) 0.038(3) 0.040(3) -0.002(3) -0.002(2) -0.003(2)
C38 0.030(3) 0.075(6) 0.044(4) -0.005(4) -0.005(3) 0.009(3)
C39 0.037(3) 0.035(3) 0.037(3) -0.004(3) 0.002(3) 0.000(3)
C40 0.044(4) 0.047(4) 0.069(6) -0.019(4) 0.007(4) -0.014(3)
C41 0.030(3) 0.030(3) 0.039(3) 0.004(3) 0.002(3) -0.003(2)
C42 0.039(4) 0.031(3) 0.045(4) 0.000(3) 0.003(3) -0.004(3)
C43 0.020(3) 0.027(3) 0.037(3) 0.001(2) -0.004(2) 0.002(2)
C44 0.026(3) 0.038(3) 0.041(4) 0.004(3) -0.003(3) 0.002(3)
C45 0.025(3) 0.039(3) 0.035(3) 0.002(3) 0.000(2) 0.000(3)
C46 0.025(3) 0.052(4) 0.043(4) -0.012(3) -0.007(3) 0.000(3)
C47 0.029(3) 0.033(3) 0.067(5) 0.009(3) 0.005(3) 0.007(3)
C48 0.060(5) 0.056(5) 0.047(5) 0.005(4) -0.006(4) 0.017(4)
C49 0.020(3) 0.032(3) 0.033(3) 0.006(2) -0.004(2) -0.003(2)
C50 0.020(3) 0.035(3) 0.044(4) 0.002(3) -0.010(2) 0.000(2)
C51 0.021(3) 0.036(3) 0.032(3) 0.006(3) -0.007(2) 0.002(2)
C52 0.033(3) 0.038(4) 0.048(4) -0.002(3) 0.000(3) -0.009(3)
C53 0.023(3) 0.035(3) 0.032(3) 0.005(3) -0.007(2) -0.001(2)
C54 0.023(3) 0.041(4) 0.062(5) 0.019(3) -0.016(3) -0.007(3)
C55 0.021(3) 0.040(3) 0.041(4) 0.008(3) -0.009(3) -0.002(2)
C56 0.020(3) 0.035(3) 0.031(3) -0.002(2) -0.001(2) 0.001(2)
C57 0.035(3) 0.034(3) 0.046(4) -0.009(3) -0.019(3) 0.003(3)
C58 0.041(4) 0.035(3) 0.039(4) -0.002(3) -0.011(3) 0.001(3)
C59 0.038(4) 0.041(4) 0.055(5) -0.008(3) -0.013(3) 0.002(3)
C60 0.050(5) 0.067(6) 0.074(6) -0.001(5) 0.002(4) 0.004(4)
C61 0.063(5) 0.048(5) 0.059(5) -0.012(4) 0.009(4) -0.012(4)
C62 0.080(6) 0.034(4) 0.045(4) -0.008(3) -0.001(4) -0.006(4)
C63 0.039(4) 0.049(4) 0.032(4) -0.003(3) -0.003(3) -0.002(3)
C64 0.117(9) 0.053(5) 0.038(5) 0.002(4) -0.006(5) -0.015(6)
C65 0.064(6) 0.055(5) 0.071(6) -0.006(5) -0.023(5) -0.009(4)
C66 0.064(6) 0.049(5) 0.066(6) -0.006(4) -0.013(5) -0.003(4)
C67 0.121(15) 0.130(15) 0.115(14) 0.002(9) -0.002(10) 0.000(10)
C68 0.111(12) 0.093(11) 0.101(11) -0.014(9) 0.009(9) -0.001(9)
C69 0.098(11) 0.096(11) 0.096(11) -0.007(9) 0.005(9) 0.002(9)
C70 0.130(14) 0.138(15) 0.129(15) 0.001(10) -0.003(10) 0.003(10)
C71 0.108(12) 0.106(12) 0.109(12) 0.001(9) 0.007(9) -0.004(9)
C72 0.124(14) 0.121(14) 0.116(14) 0.003(10) 0.002(9) -0.014(9)
C73 0.18(3) 0.22(3) 0.18(3) 0.025(19) 0.025(19) -0.026(19)

loop_
_atom_type_symbol
_atom_type_description
_atom_type_scat_dispersion_real
_atom_type_scat_dispersion_imag
_atom_type_scat_source
C C 0.0181 0.0091 'International Tables Vol C Tables 4.2.6.8 and 6.1.1.4'
H H 0.0000 0.0000 'International Tables Vol C Tables 4.2.6.8 and 6.1.1.4'
Cu Cu -1.9646 0.5888 'International Tables Vol C Tables 4.2.6.8 and 6.1.1.4'
F F 0.0727 0.0534 'International Tables Vol C Tables 4.2.6.8 and 6.1.1.4'
O O 0.0492 0.0322 'International Tables Vol C Tables 4.2.6.8 and 6.1.1.4'
S S 0.3331 0.5567 'International Tables Vol C Tables 4.2.6.8 and 6.1.1.4'

loop_
_geom_angle_atom_site_label_1
_geom_angle_atom_site_label_2
_geom_angle_atom_site_label_3
_geom_angle
_geom_angle_site_symmetry_1
_geom_angle_site_symmetry_3
_geom_angle_publ_flag
O1 Cu1 O6 94.30(19) . . ?
O1 Cu1 O21 95.50(18) . . ?
O1 Cu1 C1 153.6(2) . 3_666 ?
O1 Cu1 C2 113.0(2) . 3_666 ?
O6 Cu1 O21 87.85(17) . . ?
O6 Cu1 C1 111.2(2) . 3_666 ?
O6 Cu1 C2 152.5(2) . 3_666 ?
C1 Cu1 O21 92.2(2) 3_666 . ?
C2 Cu1 O21 92.88(19) 3_666 . ?
C2 Cu1 C1 41.3(2) 3_666 3_666 ?
O2 Cu2 O3 96.87(19) . . ?
O2 Cu2 O7 88.99(18) . . ?
O2 Cu2 C3 110.8(2) . . ?
O2 Cu2 C4 152.4(2) . . ?
O3 Cu2 O7 91.42(17) . . ?
O3 Cu2 C3 152.0(2) . . ?
O3 Cu2 C4 110.2(2) . . ?
C3 Cu2 O7 93.21(19) . . ?
C3 Cu2 C4 41.8(2) . . ?
C4 Cu2 O7 95.2(2) . . ?
O4 Cu3 O25 87.08(17) . . ?
O4 Cu3 C5 109.5(2) . 3_666 ?
O4 Cu3 C6 150.7(2) . 3_666 ?
O5 Cu3 O4 94.01(19) . . ?
O5 Cu3 O25 89.88(17) . . ?
O5 Cu3 C5 155.2(2) . 3_666 ?
O5 Cu3 C6 114.6(2) . 3_666 ?
C5 Cu3 O25 98.9(2) 3_666 . ?
C5 Cu3 C6 41.3(2) 3_666 3_666 ?
C6 Cu3 O25 98.4(2) 3_666 . ?
O9 Cu4 O7 87.29(19) . . ?
O9 Cu4 O14 94.8(2) . . ?
O9 Cu4 C7 155.0(2) . . ?
O9 Cu4 C8 113.7(2) . . ?
O14 Cu4 O7 96.56(17) . . ?
O14 Cu4 C7 109.2(2) . . ?
O14 Cu4 C8 150.0(2) . . ?
C7 Cu4 O7 96.7(2) . . ?
C7 Cu4 C8 41.5(2) . . ?
C8 Cu4 O7 93.9(2) . . ?
O10 Cu5 O35 79.4(2) . 3_666 ?
O10 Cu5 C9 113.3(2) . . ?
O10 Cu5 C10 152.0(2) . . ?
O11 Cu5 O10 95.0(2) . . ?
O11 Cu5 O35 98.7(2) . 3_666 ?
O11 Cu5 C9 150.2(2) . . ?
O11 Cu5 C10 109.2(2) . . ?
C9 Cu5 O35 95.6(2) . 3_666 ?
C9 Cu5 C10 41.1(2) . . ?
C10 Cu5 O35 109.4(2) . 3_666 ?
O12 Cu6 O13 95.26(19) . . ?
O12 Cu6 O24 92.69(17) . . ?
O12 Cu6 C11 114.1(2) . . ?
O12 Cu6 C12 155.7(2) . . ?
O13 Cu6 O24 85.89(17) . . ?
O13 Cu6 C11 150.4(2) . . ?
O13 Cu6 C12 108.4(2) . . ?
C11 Cu6 O24 95.5(2) . . ?
C11 Cu6 C12 42.1(2) . . ?
C12 Cu6 O24 94.6(2) . . ?
O15 Cu7 O21 91.82(16) 3_666 3_666 ?
O15 Cu7 C13 150.6(2) 3_666 3_666 ?
O15 Cu7 C14 109.5(2) 3_666 3_666 ?
O20 Cu7 O15 97.59(19) . 3_666 ?
O20 Cu7 O21 88.85(17) . 3_666 ?
O20 Cu7 C13 111.3(2) . 3_666 ?
O20 Cu7 C14 152.5(2) . 3_666 ?
C13 Cu7 O21 93.97(19) 3_666 3_666 ?
C14 Cu7 O21 94.5(2) 3_666 3_666 ?
C14 Cu7 C13 41.3(2) 3_666 3_666 ?
O16 Cu8 O31 88.3(2) . 3_666 ?
O16 Cu8 C15 108.2(2) . . ?
O16 Cu8 C16 149.9(2) . . ?
O17 Cu8 O16 92.9(3) . . ?
O17 Cu8 O31 84.9(2) . 3_666 ?
O17 Cu8 C15 154.6(2) . . ?
O17 Cu8 C16 115.0(2) . . ?
C15 Cu8 O31 109.0(2) . 3_666 ?
C15 Cu8 C16 42.0(2) . . ?
C16 Cu8 O31 104.7(2) . 3_666 ?
O18 Cu9 O19 95.3(2) . 3_666 ?
O18 Cu9 O24 92.16(18) . 3_666 ?
O18 Cu9 C17 118.6(2) . 3_666 ?
O18 Cu9 C18 157.7(2) . 3_666 ?
O19 Cu9 O24 93.22(16) 3_666 3_666 ?
O19 Cu9 C17 145.1(2) 3_666 3_666 ?
O19 Cu9 C18 104.4(2) 3_666 3_666 ?
C17 Cu9 O24 93.84(18) 3_666 3_666 ?
C18 Cu9 O24 97.17(19) 3_666 3_666 ?
C18 Cu9 C17 40.8(2) 3_666 3_666 ?
S4 Cu10 O25 77.54(11) 3_666 3_666 ?
O24 Cu10 S4 79.60(11) 3_666 3_666 ?
O24 Cu10 O25 156.75(15) 3_666 3_666 ?
O33 Cu10 S4 99.12(14) . 3_666 ?
O33 Cu10 O24 94.22(18) . 3_666 ?
O33 Cu10 O25 85.34(17) . 3_666 ?
O33 Cu10 C20 145.4(2) . . ?
C19 Cu10 S4 156.10(19) . 3_666 ?
C19 Cu10 O24 97.67(19) . 3_666 ?
C19 Cu10 O25 104.9(2) . 3_666 ?
C19 Cu10 O33 104.8(2) . . ?
C19 Cu10 C20 40.9(2) . . ?
C20 Cu10 S4 115.30(16) . 3_666 ?
C20 Cu10 O24 94.82(19) . 3_666 ?
C20 Cu10 O25 98.65(19) . 3_666 ?
O27 Cu11 O25 86.19(16) 3_666 3_666 ?
O27 Cu11 C21 146.1(2) 3_666 . ?
O34 Cu11 O25 87.99(18) . 3_666 ?
O34 Cu11 O27 106.1(2) . 3_666 ?
O34 Cu11 C21 107.2(2) . . ?
O34 Cu11 C22 148.6(2) . . ?
C21 Cu11 O25 100.77(19) . 3_666 ?
C22 Cu11 O25 99.31(19) . 3_666 ?
C22 Cu11 O27 104.8(2) . 3_666 ?
C22 Cu11 C21 41.5(2) . . ?
O28 Cu12 O29 96.9(3) . . ?
O28 Cu12 O35 92.7(2) . . ?
O28 Cu12 C23 112.4(2) . 3_666 ?
O28 Cu12 C24 153.1(2) . 3_666 ?
O29 Cu12 O35 115.7(3) . . ?
C23 Cu12 O29 121.3(3) 3_666 . ?
C23 Cu12 O35 112.6(3) 3_666 . ?
C23 Cu12 C24 40.7(2) 3_666 3_666 ?
C24 Cu12 O29 99.1(3) 3_666 . ?
C24 Cu12 O35 99.6(2) 3_666 . ?
S2 Cu13 O3 84.73(12) . . ?
S2 Cu13 O14 85.64(12) . . ?
O8 Cu13 S2 163.42(15) . . ?
O8 Cu13 O3 98.91(18) . . ?
O8 Cu13 O14 110.91(18) . . ?
O14 Cu13 O3 79.60(16) . . ?
S3 Cu14 Cu15 95.88(6) . 2_646 ?
S3 Cu14 O19 85.74(11) . . ?
O19 Cu14 Cu15 139.36(12) . 2_646 ?
O23 Cu14 Cu15 71.95(14) . 2_646 ?
O23 Cu14 S3 162.88(16) . . ?
O23 Cu14 O19 111.36(18) . . ?
S5 Cu15 Cu14 84.50(5) . 2_656 ?
S5 Cu15 O27 86.45(12) . . ?
O26 Cu15 Cu14 92.92(14) . 2_656 ?
O26 Cu15 S5 160.79(14) . . ?
O26 Cu15 O27 111.97(17) . . ?
O27 Cu15 Cu14 112.43(12) . 2_656 ?
S1 Cu16 S6 109.63(8) . 4_675 ?
S1 Cu16 O15 85.38(12) . . ?
O15 Cu16 S6 105.67(13) . 4_675 ?
O22 Cu16 S1 144.90(14) . . ?
O22 Cu16 S6 99.08(15) . 4_675 ?
O22 Cu16 O15 106.28(17) . . ?
C34 S1 Cu16 114.6(2) . . ?
C46 S1 Cu16 94.9(2) . . ?
C46 S1 C34 102.0(4) . . ?
C36 S2 Cu13 99.8(2) . . ?
C36 S2 C44 101.7(3) . . ?
C44 S2 Cu13 99.1(2) . . ?
C42 S3 Cu14 98.5(2) . . ?
C50 S3 Cu14 100.5(2) . . ?
C50 S3 C42 101.2(3) . . ?
C54 S4 Cu10 94.8(2) . 3_666 ?
C54 S4 C55 102.7(3) . . ?
C55 S4 Cu10 94.8(2) . 3_666 ?
C32 S5 Cu15 102.2(2) . . ?
C58 S5 Cu15 99.5(2) . . ?
C58 S5 C32 101.0(3) . . ?
C60 S6 Cu16 104.4(3) . 4_576 ?
C61 S6 Cu16 100.0(3) . 4_576 ?
C61 S6 C60 99.0(5) . . ?
C33 O1 Cu1 132.8(4) . . ?
C33 O2 Cu2 128.8(4) . . ?
Cu2 O3 Cu13 114.5(2) . . ?
C35 O3 Cu2 130.6(4) . . ?
C35 O3 Cu13 109.9(4) . . ?
C35 O4 Cu3 131.4(4) . . ?
C31 O5 Cu3 132.4(4) . . ?
C31 O6 Cu1 127.8(4) . . ?
Cu4 O7 Cu2 96.69(18) . . ?
C37 O7 Cu2 118.2(4) . . ?
C37 O7 Cu4 127.3(4) . . ?
C37 O8 Cu13 118.7(4) . . ?
C39 O9 Cu4 124.9(5) . . ?
C39 O10 Cu5 135.2(5) . . ?
C41 O11 Cu5 130.7(4) . . ?
C41 O12 Cu6 129.8(4) . . ?
C43 O13 Cu6 129.6(4) . . ?
Cu4 O14 Cu13 109.6(2) . . ?
C43 O14 Cu4 133.5(4) . . ?
C43 O14 Cu13 114.5(4) . . ?
Cu7 O15 Cu16 116.8(2) 3_666 . ?
C45 O15 Cu7 129.7(4) . 3_666 ?
C45 O15 Cu16 113.0(4) . . ?
C45 O16 Cu8 134.9(5) . . ?
C47 O17 Cu8 131.2(6) . . ?
C47 O18 Cu9 124.1(5) . . ?
Cu9 O19 Cu14 112.20(18) 3_666 . ?
C49 O19 Cu9 132.3(4) . 3_666 ?
C49 O19 Cu14 115.5(4) . . ?
C49 O20 Cu7 128.9(4) . . ?
Cu7 O21 Cu1 100.24(17) 3_666 . ?
C51 O21 Cu1 113.5(4) . . ?
C51 O21 Cu7 131.3(4) . 3_666 ?
C51 O22 Cu16 124.4(4) . . ?
C53 O23 Cu14 121.5(4) . . ?
Cu9 O24 Cu6 93.63(15) 3_666 . ?
Cu10 O24 Cu6 100.27(17) 3_666 . ?
Cu10 O24 Cu9 98.07(16) 3_666 3_666 ?
C53 O24 Cu6 114.8(4) . . ?
C53 O24 Cu9 131.2(4) . 3_666 ?
C53 O24 Cu10 113.5(4) . 3_666 ?
Cu3 O25 Cu10 98.18(16) . 3_666 ?
Cu3 O25 Cu11 94.72(15) . 3_666 ?
Cu10 O25 Cu11 87.02(14) 3_666 3_666 ?
C56 O25 Cu3 126.3(4) . . ?
C56 O25 Cu10 111.2(4) . 3_666 ?
C56 O25 Cu11 129.4(4) . 3_666 ?
C56 O26 Cu15 117.6(4) . . ?
Cu11 O27 Cu15 115.5(2) 3_666 . ?
C57 O27 Cu11 130.9(4) . 3_666 ?
C57 O27 Cu15 113.6(4) . . ?
C57 O28 Cu12 129.4(5) . . ?
C59 O29 Cu12 142.1(7) . . ?
C62 O31 Cu8 123.7(5) . 3_666 ?
C63 O33 Cu10 131.8(5) . . ?
C63 O34 Cu11 125.0(5) . . ?
Cu12 O35 Cu5 104.5(2) . 3_666 ?
C65 O35 Cu5 126.9(6) . 3_666 ?
C65 O35 Cu12 116.6(6) . . ?
C2 C1 Cu1 69.0(3) . 3_666 ?
C2 C1 C6 121.1(5) . . ?
C2 C1 C26 119.5(5) . . ?
C6 C1 Cu1 113.7(4) . 3_666 ?
C26 C1 Cu1 122.6(4) . 3_666 ?
C26 C1 C6 107.4(5) . . ?
C1 C2 Cu1 69.7(3) . 3_666 ?
C1 C2 C3 119.5(5) . 3_666 ?
C1 C2 C14 119.9(5) . 3_666 ?
C3 C2 Cu1 115.8(3) 3_666 3_666 ?
C14 C2 Cu1 120.9(4) 3_666 3_666 ?
C14 C2 C3 107.5(5) 3_666 3_666 ?
C2 C3 Cu2 115.4(3) 3_666 . ?
C4 C3 Cu2 69.2(3) . . ?
C4 C3 C2 119.5(5) . 3_666 ?
C4 C3 C27 119.9(5) . . ?
C27 C3 Cu2 121.7(4) . . ?
C27 C3 C2 107.4(5) . 3_666 ?
C3 C4 Cu2 69.0(3) . . ?
C3 C4 C5 120.6(5) . 3_666 ?
C3 C4 C7 119.0(5) . . ?
C5 C4 Cu2 117.0(4) 3_666 . ?
C5 C4 C7 108.2(5) 3_666 . ?
C7 C4 Cu2 118.9(4) . . ?
C4 C5 Cu3 113.8(4) 3_666 3_666 ?
C4 C5 C20 108.2(5) 3_666 . ?
C6 C5 Cu3 69.5(3) . 3_666 ?
C6 C5 C4 119.9(5) . 3_666 ?
C6 C5 C20 120.4(5) . . ?
C20 C5 Cu3 120.8(4) . 3_666 ?
C1 C6 Cu3 115.2(4) . 3_666 ?
C5 C6 Cu3 69.2(3) . 3_666 ?
C5 C6 C1 119.4(5) . . ?
C5 C6 C22 119.8(5) . . ?
C22 C6 Cu3 122.1(4) . 3_666 ?
C22 C6 C1 107.5(5) . . ?
C4 C7 Cu4 118.0(4) . . ?
C4 C7 C12 107.7(5) . . ?
C8 C7 Cu4 70.3(3) . . ?
C8 C7 C4 119.4(5) . . ?
C8 C7 C12 120.7(5) . . ?
C12 C7 Cu4 117.0(4) . . ?
C7 C8 Cu4 68.2(3) . . ?
C7 C8 C9 120.4(5) . . ?
C7 C8 C28 120.0(5) . . ?
C9 C8 Cu4 117.1(4) . . ?
C28 C8 Cu4 121.3(4) . . ?
C28 C8 C9 106.5(5) . . ?
C8 C9 Cu5 115.6(4) . . ?
C10 C9 Cu5 70.4(3) . . ?
C10 C9 C8 119.1(5) . . ?
C10 C9 C24 119.6(5) . . ?
C24 C9 Cu5 121.5(4) . . ?
C24 C9 C8 107.3(5) . . ?
C9 C10 Cu5 68.5(3) . . ?
C9 C10 C11 120.5(5) . . ?
C9 C10 C25 119.3(5) . . ?
C11 C10 Cu5 114.1(4) . . ?
C25 C10 Cu5 122.8(4) . . ?
C25 C10 C11 107.7(5) . . ?
C10 C11 Cu6 116.3(4) . . ?
C12 C11 Cu6 69.1(3) . . ?
C12 C11 C10 120.0(5) . . ?
C12 C11 C18 119.7(5) . . ?
C18 C11 Cu6 120.3(4) . . ?
C18 C11 C10 107.6(5) . . ?
C7 C12 Cu6 115.7(4) . . ?
C11 C12 Cu6 68.8(3) . . ?
C11 C12 C7 119.2(5) . . ?
C11 C12 C20 120.1(5) . 3_666 ?
C20 C12 Cu6 120.8(4) 3_666 . ?
C20 C12 C7 108.2(5) 3_666 . ?
C14 C13 Cu7 68.5(3) . 3_666 ?
C14 C13 C18 120.7(5) . 3_666 ?
C14 C13 C25 119.2(5) . 3_666 ?
C18 C13 Cu7 116.8(4) 3_666 3_666 ?
C25 C13 Cu7 120.9(4) 3_666 3_666 ?
C25 C13 C18 107.2(5) 3_666 3_666 ?
C2 C14 Cu7 117.9(4) 3_666 3_666 ?
C2 C14 C15 107.5(5) 3_666 . ?
C13 C14 Cu7 70.2(3) . 3_666 ?
C13 C14 C2 119.7(5) . 3_666 ?
C13 C14 C15 119.8(5) . . ?
C15 C14 Cu7 118.3(4) . 3_666 ?
C14 C15 Cu8 114.7(4) . . ?
C16 C15 Cu8 69.1(3) . . ?
C16 C15 C14 119.4(5) . . ?
C27 C15 Cu8 122.0(4) . . ?
C27 C15 C14 108.3(5) . . ?
C27 C15 C16 119.3(5) . . ?
C15 C16 Cu8 68.9(3) . . ?
C15 C16 C17 120.6(5) . 3_666 ?
C15 C16 C30 118.1(5) . . ?
C17 C16 Cu8 115.1(4) 3_666 . ?
C30 C16 Cu8 122.0(4) . . ?
C30 C16 C17 108.2(5) . 3_666 ?
C16 C17 Cu9 117.6(4) 3_666 3_666 ?
C16 C17 C19 106.9(5) 3_666 3_666 ?
C18 C17 Cu9 67.1(3) . 3_666 ?
C18 C17 C16 119.8(5) . 3_666 ?
C18 C17 C19 120.1(5) . 3_666 ?
C19 C17 Cu9 121.5(4) 3_666 3_666 ?
C11 C18 Cu9 118.7(4) . 3_666 ?
C11 C18 C13 107.8(5) . 3_666 ?
C13 C18 Cu9 115.0(4) 3_666 3_666 ?
C17 C18 Cu9 72.1(3) . 3_666 ?
C17 C18 C11 120.2(5) . . ?
C17 C18 C13 119.7(5) . 3_666 ?
C17 C19 Cu10 117.4(4) 3_666 . ?
C20 C19 Cu10 73.7(3) . . ?
C20 C19 C17 119.7(5) . 3_666 ?
C20 C19 C21 120.7(5) . . ?
C21 C19 Cu10 114.4(4) . . ?
C21 C19 C17 107.7(5) . 3_666 ?
C5 C20 Cu10 117.7(4) . . ?
C12 C20 Cu10 121.9(4) 3_666 . ?
C12 C20 C5 107.7(5) 3_666 . ?
C19 C20 Cu10 65.3(3) . . ?
C19 C20 C5 119.3(5) . . ?
C19 C20 C12 120.2(5) . 3_666 ?
C19 C21 Cu11 118.0(4) . . ?
C22 C21 Cu11 66.7(3) . . ?
C22 C21 C19 119.6(5) . . ?
C22 C21 C30 119.3(5) . . ?
C30 C21 Cu11 120.9(4) . . ?
C30 C21 C19 107.8(5) . . ?
C6 C22 Cu11 117.1(4) . . ?
C6 C22 C23 108.1(5) . . ?
C21 C22 Cu11 71.7(3) . . ?
C21 C22 C6 120.1(5) . . ?
C21 C22 C23 118.7(5) . . ?
C23 C22 Cu11 117.6(4) . . ?
C22 C23 Cu12 113.6(4) . 3_666 ?
C24 C23 Cu12 70.1(3) . 3_666 ?
C24 C23 C22 120.3(5) . . ?
C24 C23 C26 119.9(5) . . ?
C26 C23 Cu12 121.9(4) . 3_666 ?
C26 C23 C22 107.4(5) . . ?
C9 C24 Cu12 118.7(4) . 3_666 ?
C23 C24 Cu12 69.2(3) . 3_666 ?
C23 C24 C9 119.4(5) . . ?
C23 C24 C29 119.2(5) . . ?
C29 C24 Cu12 118.2(4) . 3_666 ?
C29 C24 C9 108.1(5) . . ?
C10 C25 C13 109.7(5) . 3_666 ?
C26 C25 C10 121.2(6) . . ?
C26 C25 C13 120.9(5) . 3_666 ?
C23 C26 C1 109.5(5) . . ?
C25 C26 C1 120.8(5) . . ?
C25 C26 C23 120.5(5) . . ?
C15 C27 C3 109.1(5) . . ?
C28 C27 C3 120.7(5) . . ?
C28 C27 C15 121.4(5) . . ?
C27 C28 C8 120.8(5) . . ?
C27 C28 C29 119.9(5) . . ?
C29 C28 C8 108.9(5) . . ?
C28 C29 C24 109.0(5) . . ?
C30 C29 C24 121.3(5) . . ?
C30 C29 C28 120.2(5) . . ?
C21 C30 C16 109.2(5) . . ?
C29 C30 C16 121.1(5) . . ?
C29 C30 C21 120.9(5) . . ?
O5 C31 O6 125.8(5) . . ?
O5 C31 C32 118.9(5) . . ?
O6 C31 C32 115.2(5) . . ?
C31 C32 S5 114.5(4) . . ?
O1 C33 C34 117.8(5) . . ?
O2 C33 O1 126.7(6) . . ?
O2 C33 C34 115.4(5) . . ?
C33 C34 S1 116.2(4) . . ?
O3 C35 O4 125.9(6) . . ?
O3 C35 C36 118.6(6) . . ?
O4 C35 C36 115.5(5) . . ?
C35 C36 S2 117.7(5) . . ?
O7 C37 O8 129.3(7) . . ?
O7 C37 C38 117.2(6) . . ?
O8 C37 C38 113.5(6) . . ?
F1A C38 F1C 103.8(8) . . ?
F1A C38 C37 112.4(6) . . ?
F1B C38 F1A 108.6(7) . . ?
F1B C38 F1C 106.4(7) . . ?
F1B C38 C37 114.0(8) . . ?
F1C C38 C37 111.1(6) . . ?
O9 C39 C40 114.5(6) . . ?
O10 C39 O9 130.6(7) . . ?
O10 C39 C40 114.9(6) . . ?
F2A C40 F2B 106.7(8) . . ?
F2A C40 F2C 108.4(8) . . ?
F2A C40 C39 114.1(6) . . ?
F2B C40 F2C 104.7(7) . . ?
F2B C40 C39 112.4(7) . . ?
F2C C40 C39 110.1(7) . . ?
O11 C41 O12 127.6(6) . . ?
O11 C41 C42 115.0(6) . . ?
O12 C41 C42 117.4(6) . . ?
C41 C42 S3 112.9(5) . . ?
O13 C43 O14 126.5(5) . . ?
O13 C43 C44 116.1(6) . . ?
O14 C43 C44 117.4(5) . . ?
C43 C44 S2 116.1(5) . . ?
O15 C45 C46 119.0(6) . . ?
O16 C45 O15 125.3(6) . . ?
O16 C45 C46 115.6(6) . . ?
C45 C46 S1 116.6(5) . . ?
O17 C47 C48 109.3(7) . . ?
O18 C47 O17 134.8(8) . . ?
O18 C47 C48 115.9(6) . . ?
F4A C48 C47 108.2(7) . . ?
F4B C48 F4A 107.4(8) . . ?
F4B C48 C47 113.8(7) . . ?
F4C C48 F4A 105.7(8) . . ?
F4C C48 F4B 108.1(7) . . ?
F4C C48 C47 113.3(7) . . ?
O19 C49 C50 119.5(5) . . ?
O20 C49 O19 126.6(6) . . ?
O20 C49 C50 114.0(5) . . ?
C49 C50 S3 117.6(4) . . ?
O21 C51 C52 116.2(6) . . ?
O22 C51 O21 129.1(6) . . ?
O22 C51 C52 114.7(6) . . ?
F3A C52 F3C 105.5(6) . . ?
F3A C52 C51 113.1(6) . . ?
F3B C52 F3A 108.7(6) . . ?
F3B C52 F3C 108.2(6) . . ?
F3B C52 C51 109.8(6) . . ?
F3C C52 C51 111.4(6) . . ?
O23 C53 O24 126.5(5) . . ?
O23 C53 C54 113.5(5) . . ?
O24 C53 C54 119.9(5) . . ?
C53 C54 S4 112.1(5) . . ?
C56 C55 S4 111.8(4) . . ?
O25 C56 C55 119.8(5) . . ?
O26 C56 O25 125.7(6) . . ?
O26 C56 C55 114.4(5) . . ?
O27 C57 C58 120.1(6) . . ?
O28 C57 O27 126.7(7) . . ?
O28 C57 C58 113.2(6) . . ?
C57 C58 S5 118.2(5) . . ?
O29 C59 O30 118.5(9) . . ?
O29 C59 C60 123.7(8) . . ?
O30 C59 C60 117.7(8) . . ?
C59 C60 S6 110.8(7) . . ?
C62 C61 S6 114.8(6) . . ?
O31 C62 O32 125.3(7) . . ?
O31 C62 C61 126.0(8) . . ?
O32 C62 C61 108.6(7) . . ?
O33 C63 O34 131.7(7) . . ?
O33 C63 C64 116.4(7) . . ?
O34 C63 C64 111.8(7) . . ?
F5A C64 F5C 107.6(10) . . ?
F5A C64 C63 111.8(8) . . ?
F5B C64 F5A 111.1(9) . . ?
F5B C64 F5C 103.7(9) . . ?
F5B C64 C63 112.0(9) . . ?
F5C C64 C63 110.2(9) . . ?
O35 C65 O36 132.0(10) . . ?
O35 C65 C66 115.0(9) . . ?
O36 C65 C66 113.0(8) . . ?
F6A C66 F6B 105.6(8) . . ?
F6A C66 F6C 111.6(9) . . ?
F6A C66 C65 112.7(8) . . ?
F6B C66 C65 108.9(8) . . ?
F6C C66 F6B 104.9(8) . . ?
F6C C66 C65 112.6(8) . . ?
C68 C67 C72 120.0 . . ?
C68 C67 C73 120.1(4) . . ?
C72 C67 C73 119.9(4) . . ?
C67 C68 C69 120.0 . . ?
C70 C69 C68 120.0 . . ?
C71 C70 C69 120.0 . . ?
C72 C71 C70 120.0 . . ?
C71 C72 C67 120.0 . . ?

loop_
_geom_bond_atom_site_label_1
_geom_bond_atom_site_label_2
_geom_bond_distance
_geom_bond_site_symmetry_2
_geom_bond_publ_flag
Cu1 O1 1.949(4) . ?
Cu1 O6 1.958(4) . ?
Cu1 O21 2.254(4) . ?
Cu1 C1 2.017(6) 3_666 ?
Cu1 C2 2.007(5) 3_666 ?
Cu2 O2 1.960(4) . ?
Cu2 O3 1.970(4) . ?
Cu2 O7 2.285(4) . ?
Cu2 C3 2.015(5) . ?
Cu2 C4 2.018(6) . ?
Cu3 O4 1.985(4) . ?
Cu3 O5 1.967(4) . ?
Cu3 O25 2.296(5) . ?
Cu3 C5 2.033(5) 3_666 ?
Cu3 C6 2.038(5) 3_666 ?
Cu4 O7 2.251(5) . ?
Cu4 O9 1.951(5) . ?
Cu4 O14 1.975(4) . ?
Cu4 C7 1.997(6) . ?
Cu4 C8 2.026(6) . ?
Cu5 O10 1.995(5) . ?
Cu5 O11 1.947(5) . ?
Cu5 O35 2.308(5) 3_666 ?
Cu5 C9 2.019(6) . ?
Cu5 C10 2.044(6) . ?
Cu6 O12 1.954(4) . ?
Cu6 O13 1.957(4) . ?
Cu6 O24 2.404(5) . ?
Cu6 C11 2.008(6) . ?
Cu6 C12 2.013(6) . ?
Cu7 O15 1.995(4) 3_666 ?
Cu7 O20 1.952(4) . ?
Cu7 O21 2.225(4) 3_666 ?
Cu7 C13 2.034(6) 3_666 ?
Cu7 C14 2.012(6) 3_666 ?
Cu8 O16 1.994(5) . ?
Cu8 O17 1.950(5) . ?
Cu8 O31 2.222(5) 3_666 ?
Cu8 C15 2.013(6) . ?
Cu8 C16 2.015(6) . ?
Cu9 O18 1.966(5) . ?
Cu9 O19 2.001(4) 3_666 ?
Cu9 O24 2.327(4) 3_666 ?
Cu9 C17 2.072(6) 3_666 ?
Cu9 C18 2.006(6) 3_666 ?
Cu10 S4 2.3209(16) 3_666 ?
Cu10 O24 2.292(4) 3_666 ?
Cu10 O25 2.342(4) 3_666 ?
Cu10 O33 2.029(5) . ?
Cu10 C19 1.974(6) . ?
Cu10 C20 2.086(6) . ?
Cu11 O25 2.402(4) 3_666 ?
Cu11 O27 2.001(4) 3_666 ?
Cu11 O34 1.948(5) . ?
Cu11 C21 2.062(6) . ?
Cu11 C22 1.995(6) . ?
Cu12 O28 1.904(5) . ?
Cu12 O29 2.061(6) . ?
Cu12 O35 2.122(6) . ?
Cu12 C23 2.038(6) 3_666 ?
Cu12 C24 2.050(6) 3_666 ?
Cu13 S2 2.1839(19) . ?
Cu13 O3 2.437(5) . ?
Cu13 O8 1.911(5) . ?
Cu13 O14 2.280(4) . ?
Cu14 Cu15 2.8009(13) 2_646 ?
Cu14 S3 2.1858(17) . ?
Cu14 O19 2.271(4) . ?
Cu14 O23 1.908(5) . ?
Cu15 S5 2.1725(19) . ?
Cu15 O26 1.905(5) . ?
Cu15 O27 2.265(4) . ?
Cu16 S1 2.2249(18) . ?
Cu16 S6 2.332(2) 4_675 ?
Cu16 O15 2.267(4) . ?
Cu16 O22 2.005(5) . ?
S1 C34 1.808(7) . ?
S1 C46 1.794(7) . ?
S2 C36 1.806(7) . ?
S2 C44 1.812(7) . ?
S3 C42 1.834(8) . ?
S3 C50 1.808(6) . ?
S4 C54 1.802(7) . ?
S4 C55 1.811(7) . ?
S5 C32 1.816(7) . ?
S5 C58 1.793(7) . ?
S6 C60 1.893(10) . ?
S6 C61 1.745(9) . ?
F1A C38 1.309(10) . ?
F1B C38 1.283(11) . ?
F1C C38 1.349(10) . ?
F2A C40 1.317(10) . ?
F2B C40 1.329(10) . ?
F2C C40 1.366(11) . ?
F3A C52 1.320(9) . ?
F3B C52 1.317(9) . ?
F3C C52 1.348(8) . ?
F4A C48 1.339(11) . ?
F4B C48 1.317(10) . ?
F4C C48 1.313(10) . ?
F5A C64 1.329(11) . ?
F5B C64 1.301(13) . ?
F5C C64 1.347(15) . ?
F6A C66 1.295(12) . ?
F6B C66 1.322(11) . ?
F6C C66 1.301(11) . ?
O1 C33 1.257(8) . ?
O2 C33 1.256(8) . ?
O3 C35 1.256(8) . ?
O4 C35 1.264(8) . ?
O5 C31 1.247(8) . ?
O6 C31 1.265(8) . ?
O7 C37 1.242(8) . ?
O8 C37 1.247(8) . ?
O9 C39 1.231(8) . ?
O10 C39 1.222(9) . ?
O11 C41 1.246(8) . ?
O12 C41 1.259(8) . ?
O13 C43 1.244(8) . ?
O14 C43 1.277(8) . ?
O15 C45 1.251(8) . ?
O16 C45 1.249(8) . ?
O17 C47 1.232(9) . ?
O18 C47 1.191(9) . ?
O19 C49 1.264(7) . ?
O20 C49 1.244(7) . ?
O21 C51 1.250(7) . ?
O22 C51 1.233(8) . ?
O23 C53 1.250(8) . ?
O24 C53 1.260(7) . ?
O25 C56 1.276(7) . ?
O26 C56 1.249(8) . ?
O27 C57 1.264(8) . ?
O28 C57 1.248(8) . ?
O29 C59 1.213(10) . ?
O30 C59 1.313(10) . ?
O31 C62 1.227(10) . ?
O32 C62 1.301(11) . ?
O33 C63 1.241(9) . ?
O34 C63 1.251(9) . ?
O35 C65 1.242(11) . ?
O36 C65 1.294(12) . ?
C1 C2 1.419(9) . ?
C1 C6 1.480(8) . ?
C1 C26 1.456(8) . ?
C2 C3 1.484(8) 3_666 ?
C2 C14 1.466(8) 3_666 ?
C3 C4 1.439(8) . ?
C3 C27 1.457(8) . ?
C4 C5 1.466(8) 3_666 ?
C4 C7 1.477(8) . ?
C5 C6 1.435(8) . ?
C5 C20 1.482(8) . ?
C6 C22 1.466(8) . ?
C7 C8 1.425(8) . ?
C7 C12 1.479(8) . ?
C8 C9 1.496(7) . ?
C8 C28 1.459(8) . ?
C9 C10 1.426(9) . ?
C9 C24 1.465(8) . ?
C10 C11 1.489(8) . ?
C10 C25 1.448(8) . ?
C11 C12 1.443(8) . ?
C11 C18 1.470(8) . ?
C12 C20 1.472(8) 3_666 ?
C13 C14 1.426(8) . ?
C13 C18 1.491(7) 3_666 ?
C13 C25 1.458(8) 3_666 ?
C14 C15 1.477(8) . ?
C15 C16 1.445(8) . ?
C15 C27 1.437(8) . ?
C16 C17 1.479(8) 3_666 ?
C16 C30 1.453(8) . ?
C17 C18 1.423(8) . ?
C17 C19 1.489(7) 3_666 ?
C19 C20 1.423(8) . ?
C19 C21 1.477(8) . ?
C21 C22 1.439(8) . ?
C21 C30 1.452(8) . ?
C22 C23 1.475(8) . ?
C23 C24 1.422(8) . ?
C23 C26 1.447(8) . ?
C24 C29 1.442(8) . ?
C25 C26 1.384(8) . ?
C27 C28 1.384(8) . ?
C28 C29 1.440(7) . ?
C29 C30 1.390(8) . ?
C31 C32 1.508(8) . ?
C33 C34 1.519(9) . ?
C35 C36 1.517(8) . ?
C37 C38 1.548(10) . ?
C39 C40 1.538(10) . ?
C41 C42 1.523(9) . ?
C43 C44 1.521(8) . ?
C45 C46 1.525(9) . ?
C47 C48 1.591(12) . ?
C49 C50 1.528(9) . ?
C51 C52 1.541(10) . ?
C53 C54 1.531(8) . ?
C55 C56 1.520(9) . ?
C57 C58 1.517(10) . ?
C59 C60 1.452(13) . ?
C61 C62 1.494(11) . ?
C63 C64 1.558(12) . ?
C65 C66 1.577(14) . ?
C67 C68 1.3900 . ?
C67 C72 1.3900 . ?
C67 C73 1.506(10) . ?
C68 C69 1.3900 . ?
C69 C70 1.3900 . ?
C70 C71 1.3900 . ?
C71 C72 1.3900 . ?
